data_4067043
loop_
_publ_author_name
'Teo, Peili'
'Grubbs, Robert H.'

_publ_section_title
;
 Facile Synthesis of Effcient and Selective Ruthenium Olefin Metathesis
 Catalysts with Sulfonate and Phosphate Ligands
;
_journal_issue 22
_journal_name_full Organometallics
_journal_page_first 6045
_journal_paper_doi 10.1021/om1007924
_journal_volume 29
_journal_year 2010
_chemical_formula_moiety 'C49 H60 N2 O7 Ru S2, C H2 Cl2'
_chemical_formula_sum 'C50 H62 Cl2 N2 O7 Ru S2'
_chemical_formula_weight 1039.11
_chemical_name_systematic
;

 ?

;
_space_group_IT_number 15
_symmetry_cell_setting monoclinic
_symmetry_space_group_name_Hall '-C 2yc'
_symmetry_space_group_name_H-M 'C 1 2/c 1'
_atom_sites_solution_hydrogens geom
_atom_sites_solution_primary direct
_atom_sites_solution_secondary difmap
_audit_creation_method SHELXL-97
_cell_angle_alpha 90.00
_cell_angle_beta 115.674(2)
_cell_angle_gamma 90.00
_cell_formula_units_Z 8
_cell_length_a 42.4711(19)
_cell_length_b 10.8253(5)
_cell_length_c 23.4557(11)
_cell_measurement_reflns_used 9946
_cell_measurement_temperature 100(2)
_cell_measurement_theta_max 31.66
_cell_measurement_theta_min 2.28
_cell_volume 9719.4(8)
_computing_cell_refinement 'Bruker SAINT-Plus v7.66A'
_computing_data_collection 'Bruker APEX2 v2009.7-0'
_computing_data_reduction 'Bruker SAINT-Plus v7.66A'
_computing_molecular_graphics 'Bruker XP v5.1'
_computing_publication_material 'Bruker XCIF 2008'
_computing_structure_refinement 'SHELXL-97 (Sheldrick, 2008)'
_computing_structure_solution 'SHELXS-97 (Sheldrick, 2008)'
_diffrn_ambient_temperature 100(2)
_diffrn_measured_fraction_theta_full 0.935
_diffrn_measured_fraction_theta_max 0.935
_diffrn_measurement_device_type 'Bruker KAPPA APEX II'
_diffrn_measurement_method '\w scans; 11 settings'
_diffrn_radiation_monochromator graphite
_diffrn_radiation_source 'fine-focus sealed tube'
_diffrn_radiation_type MoK\a
_diffrn_radiation_wavelength 0.71073
_diffrn_reflns_av_R_equivalents 0.0664
_diffrn_reflns_av_sigmaI/netI 0.0491
_diffrn_reflns_limit_h_max 62
_diffrn_reflns_limit_h_min -63
_diffrn_reflns_limit_k_max 15
_diffrn_reflns_limit_k_min -16
_diffrn_reflns_limit_l_max 34
_diffrn_reflns_limit_l_min -31
_diffrn_reflns_number 108685
_diffrn_reflns_theta_full 32.15
_diffrn_reflns_theta_max 32.15
_diffrn_reflns_theta_min 1.75
_exptl_absorpt_coefficient_mu 0.571
_exptl_absorpt_correction_T_max 0.9294
_exptl_absorpt_correction_T_min 0.9091
_exptl_absorpt_correction_type none
_exptl_crystal_colour 'Pale green'
_exptl_crystal_density_diffrn 1.420
_exptl_crystal_density_method 'not measured'
_exptl_crystal_description Block
_exptl_crystal_F_000 4336
_exptl_crystal_size_max 0.17
_exptl_crystal_size_mid 0.16
_exptl_crystal_size_min 0.13
_refine_diff_density_max 1.242
_refine_diff_density_min -1.395
_refine_diff_density_rms 0.092
_refine_ls_extinction_method none
_refine_ls_goodness_of_fit_ref 1.688
_refine_ls_hydrogen_treatment Riding
_refine_ls_matrix_type 'Full matrix'
_refine_ls_number_parameters 591
_refine_ls_number_reflns 15970
_refine_ls_number_restraints 0
_refine_ls_restrained_S_all 1.688
_refine_ls_R_factor_all 0.0528
_refine_ls_R_factor_gt 0.0367
_refine_ls_shift/su_max 0.003
_refine_ls_shift/su_mean 0.000
_refine_ls_structure_factor_coef Fsqd
_refine_ls_weighting_details w=1/s^2^(Fo^2^)
_refine_ls_weighting_scheme sigma
_refine_ls_wR_factor_gt 0.0641
_refine_ls_wR_factor_ref 0.0653
_reflns_number_gt 12320
_reflns_number_total 15970
_reflns_threshold_expression >2sigma(I)
_cod_data_source_file om1007924_si_001.cif
_cod_data_source_block plt02
_cod_depositor_comments
;
The following automatic conversions were performed:

'_symmetry_cell_setting' value 'Monoclinic' changed to 'monoclinic'
according to /home/saulius/struct/CIF-dictionaries/cif_core.dic
dictionary named 'cif_core.dic' version 2.4.1 from
2010-06-29.

'_refine_ls_weighting_scheme' value 'Sigma' changed to
'sigma' according to
/home/saulius/struct/CIF-dictionaries/cif_core.dic dictionary named
'cif_core.dic' version 2.4.1 from 2010-06-29.

Automatic conversion script
Id: cif_fix_values 1715 2011-07-08 13:25:40Z adriana 

The following automatic conversions were performed:

'_atom_sites_solution_primary' value 'Direct methods' was changed to
'direct'.

'_atom_sites_solution_secondary' value 'Difference Fourier map' was
changed to 'difmap'.

'_atom_sites_solution_hydrogens' value 'Geometric positions' was
changed to 'geom'.

Automatic conversion script
Id: cif_fix_values 6452 2018-10-05 10:23:21Z andrius 
;
_cod_original_sg_symbol_H-M C2/c
_cod_database_code 4067043

loop_
_symmetry_equiv_pos_as_xyz
'x, y, z'
'-x, y, -z+1/2'
'x+1/2, y+1/2, z'
'-x+1/2, y+1/2, -z+1/2'
'-x, -y, -z'
'x, -y, z-1/2'
'-x+1/2, -y+1/2, -z'
'x+1/2, -y+1/2, z-1/2'

loop_
_atom_site_label
_atom_site_type_symbol
_atom_site_fract_x
_atom_site_fract_y
_atom_site_fract_z
_atom_site_U_iso_or_equiv
_atom_site_adp_type
_atom_site_occupancy
_atom_site_symmetry_multiplicity
_atom_site_calc_flag
_atom_site_refinement_flags
Ru1 Ru 0.150949(4) 0.399249(13) 0.307005(6) 0.01125(4) Uani 1 1 d .
S1 S 0.124089(12) 0.56792(4) 0.17667(2) 0.01840(10) Uani 1 1 d .
S2 S 0.153104(12) 0.18515(4) 0.40748(2) 0.01497(9) Uani 1 1 d .
O1 O 0.09479(3) 0.42662(11) 0.28817(5) 0.0165(3) Uani 1 1 d .
O2 O 0.14491(3) 0.54336(11) 0.24626(5) 0.0161(3) Uani 1 1 d .
O3 O 0.14197(3) 0.66094(13) 0.15781(6) 0.0257(3) Uani 1 1 d .
O4 O 0.11599(3) 0.45449(13) 0.14142(5) 0.0247(3) Uani 1 1 d .
O5 O 0.15562(3) 0.31663(11) 0.38910(5) 0.0148(3) Uani 1 1 d .
O6 O 0.18407(3) 0.15301(12) 0.46350(6) 0.0222(3) Uani 1 1 d .
O7 O 0.14433(3) 0.10291(12) 0.35469(6) 0.0208(3) Uani 1 1 d .
N1 N 0.22496(4) 0.43716(14) 0.37244(6) 0.0153(3) Uani 1 1 d .
N2 N 0.21769(4) 0.30158(14) 0.29945(6) 0.0146(3) Uani 1 1 d .
C1 C 0.20062(4) 0.37232(15) 0.32472(7) 0.0126(4) Uani 1 1 d .
C2 C 0.26104(4) 0.41448(18) 0.38176(8) 0.0188(4) Uani 1 1 d .
H2A H 0.2757 0.3824 0.4247 0.023 Uiso 1 1 calc R
H2B H 0.2718 0.4905 0.3747 0.023 Uiso 1 1 calc R
C3 C 0.25587(5) 0.31758(19) 0.33136(9) 0.0242(4) Uani 1 1 d .
H3A H 0.2650 0.3470 0.3014 0.029 Uiso 1 1 calc R
H3B H 0.2677 0.2392 0.3507 0.029 Uiso 1 1 calc R
C4 C 0.21625(4) 0.54023(16) 0.40149(8) 0.0143(4) Uani 1 1 d .
C5 C 0.20927(5) 0.65427(17) 0.37119(8) 0.0166(4) Uani 1 1 d .
C6 C 0.19958(5) 0.75150(17) 0.39909(8) 0.0212(4) Uani 1 1 d .
H6 H 0.1936 0.8289 0.3780 0.025 Uiso 1 1 calc R
C7 C 0.19837(5) 0.73803(17) 0.45738(9) 0.0206(4) Uani 1 1 d .
C8 C 0.20814(5) 0.62558(17) 0.48832(8) 0.0187(4) Uani 1 1 d .
H8 H 0.2084 0.6170 0.5289 0.022 Uiso 1 1 calc R
C9 C 0.21751(4) 0.52491(16) 0.46228(8) 0.0150(4) Uani 1 1 d .
C10 C 0.21476(5) 0.67724(18) 0.31216(8) 0.0222(4) Uani 1 1 d .
H10A H 0.1987 0.7420 0.2866 0.033 Uiso 1 1 calc R
H10B H 0.2102 0.6010 0.2873 0.033 Uiso 1 1 calc R
H10C H 0.2389 0.7035 0.3245 0.033 Uiso 1 1 calc R
C11 C 0.18771(6) 0.84461(19) 0.48629(10) 0.0330(5) Uani 1 1 d .
H11A H 0.1634 0.8339 0.4792 0.049 Uiso 1 1 calc R
H11B H 0.1900 0.9219 0.4667 0.049 Uiso 1 1 calc R
H11C H 0.2028 0.8475 0.5318 0.049 Uiso 1 1 calc R
C12 C 0.23107(5) 0.40798(18) 0.49895(8) 0.0194(4) Uani 1 1 d .
H12A H 0.2564 0.4032 0.5133 0.029 Uiso 1 1 calc R
H12B H 0.2199 0.3369 0.4718 0.029 Uiso 1 1 calc R
H12C H 0.2258 0.4073 0.5357 0.029 Uiso 1 1 calc R
C13 C 0.20288(4) 0.21607(17) 0.24807(8) 0.0144(4) Uani 1 1 d .
C14 C 0.19228(5) 0.25867(17) 0.18587(8) 0.0159(4) Uani 1 1 d .
C15 C 0.17662(5) 0.17393(18) 0.13724(8) 0.0191(4) Uani 1 1 d .
H15 H 0.1685 0.2016 0.0948 0.023 Uiso 1 1 calc R
C16 C 0.17230(5) 0.05057(18) 0.14804(8) 0.0193(4) Uani 1 1 d .
C17 C 0.18522(5) 0.01065(17) 0.21063(9) 0.0196(4) Uani 1 1 d .
H17 H 0.1835 -0.0744 0.2190 0.024 Uiso 1 1 calc R
C18 C 0.20048(4) 0.09214(17) 0.26107(8) 0.0165(4) Uani 1 1 d .
C19 C 0.19780(5) 0.39130(18) 0.17245(8) 0.0218(4) Uani 1 1 d .
H19A H 0.2225 0.4046 0.1830 0.033 Uiso 1 1 calc R
H19B H 0.1908 0.4463 0.1982 0.033 Uiso 1 1 calc R
H19C H 0.1836 0.4092 0.1275 0.033 Uiso 1 1 calc R
C20 C 0.15425(5) -0.03967(19) 0.09478(9) 0.0283(5) Uani 1 1 d .
H20A H 0.1290 -0.0365 0.0816 0.042 Uiso 1 1 calc R
H20B H 0.1628 -0.1233 0.1092 0.042 Uiso 1 1 calc R
H20C H 0.1592 -0.0179 0.0590 0.042 Uiso 1 1 calc R
C21 C 0.21305(5) 0.04626(19) 0.32813(9) 0.0281(5) Uani 1 1 d .
H21A H 0.2306 0.1034 0.3571 0.042 Uiso 1 1 calc R
H21B H 0.2234 -0.0359 0.3318 0.042 Uiso 1 1 calc R
H21C H 0.1933 0.0415 0.3390 0.042 Uiso 1 1 calc R
C22 C 0.13056(5) 0.27197(16) 0.25257(7) 0.0153(4) Uani 1 1 d .
H22 H 0.1442 0.2182 0.2403 0.018 Uiso 1 1 calc R
C23 C 0.09304(5) 0.25397(17) 0.22822(8) 0.0151(4) Uani 1 1 d .
C24 C 0.07496(5) 0.15859(17) 0.18688(8) 0.0187(4) Uani 1 1 d .
H24 H 0.0875 0.0995 0.1748 0.022 Uiso 1 1 calc R
C25 C 0.03908(5) 0.14919(19) 0.16332(8) 0.0229(4) Uani 1 1 d .
H25 H 0.0270 0.0834 0.1356 0.027 Uiso 1 1 calc R
C26 C 0.02087(5) 0.23600(19) 0.18029(9) 0.0241(4) Uani 1 1 d .
H26 H -0.0038 0.2299 0.1635 0.029 Uiso 1 1 calc R
C27 C 0.03798(5) 0.33235(19) 0.22155(8) 0.0213(4) Uani 1 1 d .
H27 H 0.0252 0.3923 0.2325 0.026 Uiso 1 1 calc R
C28 C 0.07397(5) 0.33883(17) 0.24626(8) 0.0156(4) Uani 1 1 d .
C29 C 0.07938(5) 0.52171(16) 0.31320(8) 0.0162(4) Uani 1 1 d .
H29 H 0.0600 0.5647 0.2773 0.019 Uiso 1 1 calc R
C30 C 0.10842(5) 0.61224(18) 0.34811(8) 0.0205(4) Uani 1 1 d .
H30A H 0.1265 0.5718 0.3852 0.031 Uiso 1 1 calc R
H30B H 0.0990 0.6832 0.3617 0.031 Uiso 1 1 calc R
H30C H 0.1186 0.6406 0.3200 0.031 Uiso 1 1 calc R
C31 C 0.06526(5) 0.46466(19) 0.35659(8) 0.0224(4) Uani 1 1 d .
H31A H 0.0486 0.3992 0.3339 0.034 Uiso 1 1 calc R
H31B H 0.0535 0.5284 0.3700 0.034 Uiso 1 1 calc R
H31C H 0.0846 0.4296 0.3938 0.034 Uiso 1 1 calc R
C32 C 0.08409(5) 0.63678(17) 0.16969(8) 0.0169(4) Uani 1 1 d .
C33 C 0.08642(5) 0.74869(17) 0.20213(8) 0.0185(4) Uani 1 1 d .
C34 C 0.05600(5) 0.79960(18) 0.20057(8) 0.0205(4) Uani 1 1 d .
H34 H 0.0576 0.8735 0.2235 0.025 Uiso 1 1 calc R
C35 C 0.02346(5) 0.74639(18) 0.16681(8) 0.0208(4) Uani 1 1 d .
C36 C 0.02169(5) 0.64015(18) 0.13265(8) 0.0209(4) Uani 1 1 d .
H36 H -0.0006 0.6043 0.1083 0.025 Uiso 1 1 calc R
C37 C 0.05122(5) 0.58338(17) 0.13249(8) 0.0186(4) Uani 1 1 d .
C38 C 0.11990(5) 0.81987(18) 0.23695(9) 0.0243(4) Uani 1 1 d .
H38A H 0.1384 0.7633 0.2639 0.036 Uiso 1 1 calc R
H38B H 0.1163 0.8836 0.2632 0.036 Uiso 1 1 calc R
H38C H 0.1268 0.8589 0.2063 0.036 Uiso 1 1 calc R
C39 C -0.00925(5) 0.8028(2) 0.16628(9) 0.0297(5) Uani 1 1 d .
H39A H -0.0272 0.8090 0.1226 0.045 Uiso 1 1 calc R
H39B H -0.0039 0.8855 0.1852 0.045 Uiso 1 1 calc R
H39C H -0.0178 0.7506 0.1908 0.045 Uiso 1 1 calc R
C40 C 0.04463(5) 0.47186(19) 0.08963(8) 0.0241(4) Uani 1 1 d .
H40A H 0.0194 0.4589 0.0659 0.036 Uiso 1 1 calc R
H40B H 0.0553 0.3986 0.1153 0.036 Uiso 1 1 calc R
H40C H 0.0549 0.4861 0.0600 0.036 Uiso 1 1 calc R
C41 C 0.11833(4) 0.18687(16) 0.43141(8) 0.0140(4) Uani 1 1 d .
C42 C 0.12170(5) 0.26702(17) 0.48138(8) 0.0154(4) Uani 1 1 d .
C43 C 0.09561(5) 0.26422(18) 0.50258(8) 0.0188(4) Uani 1 1 d .
H43 H 0.0974 0.3189 0.5355 0.023 Uiso 1 1 calc R
C44 C 0.06736(5) 0.18483(18) 0.47744(8) 0.0188(4) Uani 1 1 d .
C45 C 0.06499(5) 0.10677(19) 0.42895(8) 0.0202(4) Uani 1 1 d .
H45 H 0.0458 0.0511 0.4118 0.024 Uiso 1 1 calc R
C46 C 0.08970(5) 0.10645(18) 0.40414(8) 0.0174(4) Uani 1 1 d .
C47 C 0.15177(5) 0.35419(18) 0.51417(8) 0.0215(4) Uani 1 1 d .
H47A H 0.1481 0.4008 0.5466 0.032 Uiso 1 1 calc R
H47B H 0.1533 0.4116 0.4832 0.032 Uiso 1 1 calc R
H47C H 0.1735 0.3070 0.5341 0.032 Uiso 1 1 calc R
C48 C 0.04019(5) 0.1832(2) 0.50281(9) 0.0306(5) Uani 1 1 d .
H48A H 0.0516 0.1962 0.5487 0.046 Uiso 1 1 calc R
H48B H 0.0282 0.1031 0.4935 0.046 Uiso 1 1 calc R
H48C H 0.0231 0.2491 0.4827 0.046 Uiso 1 1 calc R
C49 C 0.08321(6) 0.0172(2) 0.35044(9) 0.0314(5) Uani 1 1 d .
H49A H 0.0813 0.0632 0.3131 0.047 Uiso 1 1 calc R
H49B H 0.0614 -0.0281 0.3403 0.047 Uiso 1 1 calc R
H49C H 0.1027 -0.0414 0.3632 0.047 Uiso 1 1 calc R
C51 C 0.08922(5) 0.7729(2) 0.54357(9) 0.0281(5) Uani 1 1 d .
H51A H 0.1036 0.8488 0.5571 0.034 Uiso 1 1 calc R
H51B H 0.0949 0.7208 0.5815 0.034 Uiso 1 1 calc R
Cl1 Cl 0.099846(18) 0.69276(8) 0.48957(3) 0.0677(2) Uani 1 1 d .
Cl2 Cl 0.044832(14) 0.81318(6) 0.51134(2) 0.03857(14) Uani 1 1 d .

loop_
_atom_site_aniso_label
_atom_site_aniso_U_11
_atom_site_aniso_U_22
_atom_site_aniso_U_33
_atom_site_aniso_U_23
_atom_site_aniso_U_13
_atom_site_aniso_U_12
Ru1 0.01183(7) 0.01274(6) 0.01011(6) 0.00041(6) 0.00562(5) 0.00037(6)
S1 0.0178(2) 0.0255(3) 0.0129(2) 0.00438(19) 0.00761(19) 0.0051(2)
S2 0.0158(2) 0.0138(2) 0.0171(2) 0.00207(18) 0.00887(19) 0.00088(18)
O1 0.0126(6) 0.0197(7) 0.0178(6) -0.0053(5) 0.0071(5) 0.0002(5)
O2 0.0188(7) 0.0173(7) 0.0123(6) 0.0050(5) 0.0067(5) 0.0032(5)
O3 0.0246(8) 0.0362(8) 0.0213(7) 0.0139(6) 0.0146(6) 0.0061(7)
O4 0.0225(8) 0.0337(8) 0.0154(6) -0.0042(6) 0.0060(6) 0.0074(6)
O5 0.0204(7) 0.0151(6) 0.0112(6) 0.0015(5) 0.0091(5) -0.0019(5)
O6 0.0159(7) 0.0224(7) 0.0260(7) 0.0085(6) 0.0071(6) 0.0043(6)
O7 0.0282(8) 0.0153(6) 0.0260(7) -0.0038(6) 0.0184(6) -0.0025(6)
N1 0.0115(8) 0.0179(8) 0.0165(7) -0.0043(6) 0.0061(6) 0.0003(6)
N2 0.0105(8) 0.0186(8) 0.0153(7) -0.0039(6) 0.0062(6) -0.0007(6)
C1 0.0146(9) 0.0119(9) 0.0111(8) 0.0036(7) 0.0053(7) 0.0012(7)
C2 0.0119(9) 0.0242(11) 0.0197(9) -0.0030(8) 0.0063(7) -0.0004(8)
C3 0.0139(10) 0.0285(11) 0.0293(11) -0.0105(9) 0.0084(9) -0.0003(9)
C4 0.0112(9) 0.0159(9) 0.0150(8) -0.0045(7) 0.0049(7) -0.0023(7)
C5 0.0152(10) 0.0193(9) 0.0153(9) 0.0005(8) 0.0066(8) -0.0015(8)
C6 0.0266(11) 0.0133(9) 0.0263(10) 0.0026(8) 0.0139(9) -0.0010(8)
C7 0.0253(11) 0.0161(9) 0.0240(10) -0.0059(8) 0.0141(9) -0.0045(8)
C8 0.0219(10) 0.0206(10) 0.0150(8) -0.0033(8) 0.0095(8) -0.0042(8)
C9 0.0124(9) 0.0165(9) 0.0152(8) -0.0014(7) 0.0050(7) -0.0041(7)
C10 0.0259(11) 0.0233(10) 0.0206(9) 0.0026(8) 0.0132(9) -0.0009(9)
C11 0.0523(15) 0.0190(11) 0.0390(12) -0.0071(10) 0.0304(12) -0.0020(10)
C12 0.0170(10) 0.0216(10) 0.0175(9) 0.0037(8) 0.0054(8) -0.0002(8)
C13 0.0104(9) 0.0189(9) 0.0162(9) -0.0042(7) 0.0079(7) -0.0001(7)
C14 0.0138(9) 0.0192(10) 0.0178(9) 0.0007(8) 0.0099(8) 0.0031(8)
C15 0.0161(10) 0.0278(11) 0.0142(9) -0.0008(8) 0.0073(8) 0.0036(8)
C16 0.0132(10) 0.0238(10) 0.0231(10) -0.0076(8) 0.0100(8) -0.0004(8)
C17 0.0177(10) 0.0160(9) 0.0297(10) -0.0024(8) 0.0144(9) -0.0017(8)
C18 0.0154(9) 0.0187(9) 0.0196(9) 0.0011(8) 0.0115(8) 0.0006(8)
C19 0.0253(11) 0.0218(10) 0.0218(9) 0.0026(9) 0.0136(8) 0.0021(9)
C20 0.0213(11) 0.0290(12) 0.0312(11) -0.0133(10) 0.0083(9) -0.0013(9)
C21 0.0427(14) 0.0213(11) 0.0255(10) 0.0043(9) 0.0196(10) -0.0005(10)
C22 0.0171(10) 0.0174(9) 0.0133(8) 0.0005(7) 0.0084(8) 0.0008(8)
C23 0.0149(10) 0.0177(9) 0.0126(8) 0.0015(7) 0.0058(7) -0.0010(8)
C24 0.0216(11) 0.0190(10) 0.0154(9) -0.0006(8) 0.0079(8) -0.0001(8)
C25 0.0193(11) 0.0256(11) 0.0184(9) -0.0042(8) 0.0031(8) -0.0063(9)
C26 0.0137(10) 0.0309(12) 0.0244(10) -0.0007(9) 0.0050(8) -0.0033(9)
C27 0.0160(10) 0.0271(11) 0.0213(10) -0.0010(8) 0.0086(8) 0.0009(8)
C28 0.0151(10) 0.0182(9) 0.0126(8) -0.0003(7) 0.0051(7) -0.0028(8)
C29 0.0162(10) 0.0167(9) 0.0171(9) 0.0010(7) 0.0085(8) 0.0054(8)
C30 0.0244(11) 0.0203(10) 0.0198(9) -0.0019(8) 0.0125(8) 0.0000(9)
C31 0.0234(11) 0.0275(11) 0.0208(9) 0.0025(9) 0.0137(9) 0.0022(9)
C32 0.0173(10) 0.0206(10) 0.0136(8) 0.0071(7) 0.0073(8) 0.0053(8)
C33 0.0205(10) 0.0198(10) 0.0148(9) 0.0067(8) 0.0072(8) 0.0032(8)
C34 0.0249(11) 0.0195(10) 0.0181(9) 0.0033(8) 0.0104(9) 0.0053(9)
C35 0.0196(11) 0.0266(11) 0.0167(9) 0.0060(8) 0.0083(8) 0.0082(9)
C36 0.0165(10) 0.0269(11) 0.0166(9) 0.0049(8) 0.0046(8) 0.0023(8)
C37 0.0204(10) 0.0217(10) 0.0129(8) 0.0053(8) 0.0065(8) 0.0046(8)
C38 0.0253(11) 0.0213(10) 0.0275(10) 0.0029(9) 0.0125(9) 0.0006(9)
C39 0.0221(11) 0.0402(13) 0.0239(10) -0.0004(10) 0.0074(9) 0.0104(10)
C40 0.0201(11) 0.0294(11) 0.0200(10) -0.0014(9) 0.0060(8) 0.0029(9)
C41 0.0139(9) 0.0161(9) 0.0128(8) 0.0046(7) 0.0065(7) 0.0015(7)
C42 0.0154(10) 0.0183(9) 0.0106(8) 0.0038(7) 0.0038(7) 0.0009(8)
C43 0.0205(10) 0.0235(10) 0.0123(8) -0.0006(8) 0.0070(8) 0.0025(8)
C44 0.0158(10) 0.0259(11) 0.0151(9) 0.0015(8) 0.0071(8) 0.0013(8)
C45 0.0157(9) 0.0250(10) 0.0188(9) -0.0014(9) 0.0066(8) -0.0059(9)
C46 0.0173(9) 0.0197(9) 0.0149(8) 0.0004(8) 0.0068(7) -0.0014(8)
C47 0.0237(11) 0.0257(10) 0.0154(9) -0.0044(8) 0.0087(8) -0.0060(9)
C48 0.0252(12) 0.0432(14) 0.0300(11) -0.0067(10) 0.0183(10) -0.0053(10)
C49 0.0353(13) 0.0348(13) 0.0341(12) -0.0167(10) 0.0244(11) -0.0199(10)
C51 0.0252(12) 0.0382(13) 0.0211(10) -0.0050(9) 0.0103(9) -0.0055(10)
Cl1 0.0499(4) 0.1186(7) 0.0343(3) -0.0268(4) 0.0180(3) 0.0144(4)
Cl2 0.0299(3) 0.0575(4) 0.0295(3) 0.0114(3) 0.0140(2) 0.0059(3)

loop_
_atom_type_symbol
_atom_type_description
_atom_type_scat_dispersion_real
_atom_type_scat_dispersion_imag
_atom_type_scat_source
C C 0.0033 0.0016 'International Tables Vol C Tables 4.2.6.8 and 6.1.1.4'
H H 0.0000 0.0000 'International Tables Vol C Tables 4.2.6.8 and 6.1.1.4'
N N 0.0061 0.0033 'International Tables Vol C Tables 4.2.6.8 and 6.1.1.4'
O O 0.0106 0.0060 'International Tables Vol C Tables 4.2.6.8 and 6.1.1.4'
S S 0.1246 0.1234 'International Tables Vol C Tables 4.2.6.8 and 6.1.1.4'
Cl Cl 0.1484 0.1585 'International Tables Vol C Tables 4.2.6.8 and 6.1.1.4'
Ru Ru -1.2594 0.8363 'International Tables Vol C Tables 4.2.6.8 and 6.1.1.4'

loop_
_geom_angle_atom_site_label_1
_geom_angle_atom_site_label_2
_geom_angle_atom_site_label_3
_geom_angle
_geom_angle_publ_flag
C22 Ru1 C1 100.06(7) yes
C22 Ru1 O2 102.11(6) yes
C1 Ru1 O2 93.37(6) yes
C22 Ru1 O5 98.70(6) yes
C1 Ru1 O5 94.45(5) yes
O2 Ru1 O5 156.11(5) yes
C22 Ru1 O1 79.66(6) yes
C1 Ru1 O1 178.90(6) yes
O2 Ru1 O1 87.74(4) yes
O5 Ru1 O1 84.55(4) yes
O4 S1 O3 116.56(8) ?
O4 S1 O2 110.78(7) ?
O3 S1 O2 108.43(8) ?
O4 S1 C32 108.72(8) ?
O3 S1 C32 106.58(8) ?
O2 S1 C32 105.07(7) ?
O7 S2 O6 115.42(8) ?
O7 S2 O5 111.30(7) ?
O6 S2 O5 109.84(7) ?
O7 S2 C41 109.57(8) ?
O6 S2 C41 105.48(7) ?
O5 S2 C41 104.50(7) ?
C28 O1 C29 120.54(13) ?
C28 O1 Ru1 110.33(10) ?
C29 O1 Ru1 129.12(10) ?
S1 O2 Ru1 136.47(8) ?
S2 O5 Ru1 133.70(7) ?
C1 N1 C4 122.46(14) ?
C1 N1 C2 114.30(14) ?
C4 N1 C2 121.64(14) ?
C1 N2 C13 127.65(14) ?
C1 N2 C3 113.03(14) ?
C13 N2 C3 119.32(13) ?
N1 C1 N2 107.16(14) ?
N1 C1 Ru1 117.42(12) ?
N2 C1 Ru1 135.42(13) ?
N1 C2 C3 102.05(14) ?
N2 C3 C2 103.43(13) ?
C5 C4 C9 121.75(16) ?
C5 C4 N1 119.25(14) ?
C9 C4 N1 118.84(16) ?
C4 C5 C6 118.14(15) ?
C4 C5 C10 121.85(16) ?
C6 C5 C10 119.83(16) ?
C5 C6 C7 121.63(17) ?
C8 C7 C6 118.32(17) ?
C8 C7 C11 121.21(16) ?
C6 C7 C11 120.45(17) ?
C7 C8 C9 122.47(16) ?
C8 C9 C4 117.30(16) ?
C8 C9 C12 121.52(15) ?
C4 C9 C12 121.01(16) ?
C18 C13 C14 121.59(16) ?
C18 C13 N2 119.15(15) ?
C14 C13 N2 119.22(16) ?
C15 C14 C13 117.39(17) ?
C15 C14 C19 121.29(15) ?
C13 C14 C19 121.32(16) ?
C16 C15 C14 122.73(16) ?
C15 C16 C17 117.90(17) ?
C15 C16 C20 122.21(17) ?
C17 C16 C20 119.89(18) ?
C18 C17 C16 121.65(17) ?
C13 C18 C17 118.52(16) ?
C13 C18 C21 121.33(17) ?
C17 C18 C21 120.13(17) ?
C23 C22 Ru1 118.92(13) ?
C24 C23 C28 118.51(16) ?
C24 C23 C22 123.42(16) ?
C28 C23 C22 118.06(16) ?
C25 C24 C23 120.76(17) ?
C26 C25 C24 119.55(18) ?
C25 C26 C27 121.38(18) ?
C28 C27 C26 118.57(18) ?
O1 C28 C27 125.84(16) ?
O1 C28 C23 112.98(15) ?
C27 C28 C23 121.16(16) ?
O1 C29 C30 105.69(13) ?
O1 C29 C31 110.86(14) ?
C30 C29 C31 111.58(14) ?
C37 C32 C33 120.33(16) ?
C37 C32 S1 121.99(14) ?
C33 C32 S1 117.67(14) ?
C34 C33 C32 118.60(17) ?
C34 C33 C38 117.32(17) ?
C32 C33 C38 124.05(16) ?
C35 C34 C33 122.40(18) ?
C36 C35 C34 117.79(17) ?
C36 C35 C39 120.75(18) ?
C34 C35 C39 121.46(18) ?
C35 C36 C37 122.87(18) ?
C36 C37 C32 117.83(17) ?
C36 C37 C40 116.31(17) ?
C32 C37 C40 125.81(16) ?
C46 C41 C42 120.96(15) ?
C46 C41 S2 121.27(13) ?
C42 C41 S2 117.67(13) ?
C43 C42 C41 118.05(16) ?
C43 C42 C47 117.40(16) ?
C41 C42 C47 124.55(15) ?
C44 C43 C42 122.48(17) ?
C43 C44 C45 118.03(16) ?
C43 C44 C48 120.62(17) ?
C45 C44 C48 121.35(17) ?
C44 C45 C46 122.73(17) ?
C45 C46 C41 117.72(16) ?
C45 C46 C49 116.52(16) ?
C41 C46 C49 125.75(15) ?
Cl1 C51 Cl2 112.18(11) ?

loop_
_geom_bond_atom_site_label_1
_geom_bond_atom_site_label_2
_geom_bond_distance
_geom_bond_publ_flag
Ru1 C22 1.8222(17) yes
Ru1 C1 1.9871(17) yes
Ru1 O2 2.0525(11) yes
Ru1 O5 2.0533(11) yes
Ru1 O1 2.2490(11) yes
S1 O4 1.4364(14) ?
S1 O3 1.4414(13) ?
S1 O2 1.5054(12) ?
S1 C32 1.7965(18) ?
S2 O7 1.4370(12) ?
S2 O6 1.4422(13) ?
S2 O5 1.5043(12) ?
S2 C41 1.7930(16) ?
O1 C28 1.378(2) ?
O1 C29 1.4717(19) ?
N1 C1 1.346(2) ?
N1 C4 1.437(2) ?
N1 C2 1.472(2) ?
N2 C1 1.355(2) ?
N2 C13 1.431(2) ?
N2 C3 1.472(2) ?
C2 C3 1.524(2) ?
C4 C5 1.391(2) ?
C4 C9 1.413(2) ?
C5 C6 1.393(2) ?
C5 C10 1.521(2) ?
C6 C7 1.398(2) ?
C7 C8 1.386(3) ?
C7 C11 1.504(2) ?
C8 C9 1.389(2) ?
C9 C12 1.498(2) ?
C13 C18 1.389(2) ?
C13 C14 1.405(2) ?
C14 C15 1.388(2) ?
C14 C19 1.510(3) ?
C15 C16 1.386(3) ?
C16 C17 1.395(3) ?
C16 C20 1.507(2) ?
C17 C18 1.390(2) ?
C18 C21 1.509(2) ?
C22 C23 1.455(2) ?
C23 C24 1.397(2) ?
C23 C28 1.405(2) ?
C24 C25 1.381(2) ?
C25 C26 1.381(3) ?
C26 C27 1.394(3) ?
C27 C28 1.382(2) ?
C29 C30 1.509(2) ?
C29 C31 1.519(2) ?
C32 C37 1.410(2) ?
C32 C33 1.411(2) ?
C33 C34 1.390(2) ?
C33 C38 1.509(3) ?
C34 C35 1.386(3) ?
C35 C36 1.385(3) ?
C35 C39 1.513(2) ?
C36 C37 1.398(2) ?
C37 C40 1.517(3) ?
C41 C46 1.404(2) ?
C41 C42 1.415(2) ?
C42 C43 1.397(2) ?
C42 C47 1.504(2) ?
C43 C44 1.383(2) ?
C44 C45 1.385(2) ?
C44 C48 1.510(2) ?
C45 C46 1.404(2) ?
C46 C49 1.515(2) ?
C51 Cl1 1.7479(19) ?
C51 Cl2 1.755(2) ?
